data_4304377
loop_
_publ_author_name
'Jos\'e Ruiz'
'Mar\'ia Dolores Villa'
'Natalia Cutillas'
'Concepci\'on de Haro'
'Delia Bautista'
'Virtudes Moreno'
'Laura Valencia'

_publ_section_title
;
Palladium(II) and Platinum(II) Organometallic Complexes with
4,7-dihydro-5-methyl-7-oxo[1,2,4]triazolo[1,5-a]pyrimidine. Antitumor
Activity of the Platinum Compounds
;
_journal_name_full 'Inorganic Chemistry'
_journal_page_first 4490
_journal_page_last 4505
_journal_paper_doi 10.1021/ic701873b
_journal_volume 47
_journal_year 2008
_chemical_formula_moiety '[Pt(C6F5)2(C6H5.5N4O)2]N(C4H9)4'
_chemical_formula_sum 'C40 H47 F10 N9 O2 Pt'
_chemical_formula_weight 1070.96
_chemical_name_systematic
;
 ?
;
_space_group_IT_number 14
_symmetry_cell_setting monoclinic
_symmetry_space_group_name_Hall '-P 2yn'
_symmetry_space_group_name_H-M 'P 1 21/n 1'
_atom_sites_solution_hydrogens mixed
_atom_sites_solution_primary direct
_atom_sites_solution_secondary difmap
_audit_creation_method SHELXL-97
_cell_angle_alpha 90.00
_cell_angle_beta 93.0840(10)
_cell_angle_gamma 90.00
_cell_formula_units_Z 4
_cell_length_a 10.4660(4)
_cell_length_b 20.5620(8)
_cell_length_c 21.5847(8)
_cell_measurement_temperature 100(2)
_cell_volume 4638.3(3)
_computing_molecular_graphics 'ORTEP-3 for Windows (Farrugia, 1999)'
_computing_publication_material 'Wingx publication routines (Farrugia, 1999)'
_computing_structure_refinement 'SHELXL-97 (Sheldrick, 1997)'
_computing_structure_solution 'SHELXS-97 (Sheldrick, 1997)'
_diffrn_ambient_temperature 100(2)
_diffrn_measured_fraction_theta_full 1.000
_diffrn_measured_fraction_theta_max 1.000
_diffrn_radiation_monochromator graphite
_diffrn_radiation_source 'fine-focus sealed tube'
_diffrn_radiation_type MoK\a
_diffrn_radiation_wavelength 0.71073
_diffrn_reflns_av_R_equivalents 0.0538
_diffrn_reflns_av_sigmaI/netI 0.0421
_diffrn_reflns_limit_h_max 13
_diffrn_reflns_limit_h_min -13
_diffrn_reflns_limit_k_max 25
_diffrn_reflns_limit_k_min -25
_diffrn_reflns_limit_l_max 26
_diffrn_reflns_limit_l_min -26
_diffrn_reflns_number 50823
_diffrn_reflns_theta_full 26.37
_diffrn_reflns_theta_max 26.37
_diffrn_reflns_theta_min 1.37
_exptl_absorpt_coefficient_mu 3.109
_exptl_absorpt_correction_T_max 0.8118
_exptl_absorpt_correction_T_min 0.4987
_exptl_absorpt_correction_type 'empirical (Sadabs, Sheldrick, 1996)'
_exptl_crystal_colour colourless
_exptl_crystal_density_diffrn 1.534
_exptl_crystal_density_method 'not measured'
_exptl_crystal_description needle
_exptl_crystal_F_000 2136
_exptl_crystal_size_max 0.26
_exptl_crystal_size_mid 0.07
_exptl_crystal_size_min 0.07
_platon_squeeze_details
;
;
_refine_diff_density_max 1.538
_refine_diff_density_min -0.976
_refine_diff_density_rms 0.130
_refine_ls_extinction_method none
_refine_ls_goodness_of_fit_ref 1.087
_refine_ls_hydrogen_treatment mixed
_refine_ls_matrix_type full
_refine_ls_number_parameters 565
_refine_ls_number_reflns 9478
_refine_ls_number_restraints 1
_refine_ls_restrained_S_all 1.087
_refine_ls_R_factor_all 0.0534
_refine_ls_R_factor_gt 0.0402
_refine_ls_shift/su_max 0.001
_refine_ls_shift/su_mean 0.000
_refine_ls_structure_factor_coef Fsqd
_refine_ls_weighting_details 'calc w=1/[\s^2^(Fo^2^)+(0.0508P)^2^+1.0081P] where P=(Fo^2^+2Fc^2^)/3'
_refine_ls_weighting_scheme calc
_refine_ls_wR_factor_gt 0.0924
_refine_ls_wR_factor_ref 0.0972
_reflns_number_gt 7805
_reflns_number_total 9478
_reflns_threshold_expression >2sigma(I)
_cod_data_source_file ic701873b-file001_6.cif
_cod_data_source_block md482s
_cod_depositor_comments
;
The following automatic conversions were performed:
'_symmetry_cell_setting' value 'Monoclinic' changed to 'monoclinic'
according to '/home/saulius/struct/CIF-dictionaries/cif_core.dic'
dictionary named 'cif_core.dic' version 2.4.1 from 2010-06-29.

Automatic conversion script
Id: cif_fix_enum 1527 2010-12-29 10:47:43Z saulius 
;
_cod_database_code 4304377

loop_
_symmetry_equiv_pos_as_xyz
'x, y, z'
'-x+1/2, y+1/2, -z+1/2'
'-x, -y, -z'
'x-1/2, -y-1/2, z-1/2'

loop_
_atom_site_label
_atom_site_type_symbol
_atom_site_fract_x
_atom_site_fract_y
_atom_site_fract_z
_atom_site_U_iso_or_equiv
_atom_site_adp_type
_atom_site_occupancy
_atom_site_symmetry_multiplicity
_atom_site_calc_flag
_atom_site_refinement_flags
_atom_site_disorder_assembly
_atom_site_disorder_group
Pt Pt 0.004064(15) 0.190926(9) 0.956848(8) 0.02876(7) Uani 1 1 d . . .
N1 N -0.1706(3) 0.17293(19) 0.91028(18) 0.0315(9) Uani 1 1 d . . .
N2 N -0.3079(4) 0.1532(2) 0.82739(18) 0.0392(10) Uani 1 1 d . . .
N3 N -0.3566(3) 0.13153(19) 0.88185(17) 0.0342(9) Uani 1 1 d . . .
N4 N -0.3006(3) 0.12661(19) 0.98828(19) 0.0336(9) Uani 1 1 d D . .
N9 N 0.3192(4) 0.2223(3) 0.72944(19) 0.0511(12) Uani 1 1 d . . .
N11 N 0.0542(3) 0.09248(17) 0.95123(16) 0.0277(8) Uani 1 1 d . . .
N12 N 0.1850(3) 0.00516(19) 0.96651(17) 0.0320(9) Uani 1 1 d . . .
N13 N 0.0787(3) -0.01114(18) 0.92894(16) 0.0286(8) Uani 1 1 d . . .
N14 N -0.1117(3) 0.03904(19) 0.88666(17) 0.0312(9) Uani 1 1 d . . .
O1 O -0.5417(3) 0.08656(18) 0.83883(16) 0.0460(9) Uani 1 1 d . . .
O11 O 0.1353(3) -0.11739(16) 0.91022(14) 0.0347(7) Uani 1 1 d . . .
F1 F -0.2091(3) 0.26061(14) 1.03118(13) 0.0432(7) Uani 1 1 d . . .
F2 F -0.2736(3) 0.38502(16) 1.04266(15) 0.0586(9) Uani 1 1 d . . .
F3 F -0.1494(4) 0.47944(16) 0.98190(17) 0.0739(11) Uani 1 1 d . . .
F4 F 0.0464(4) 0.44660(16) 0.90910(17) 0.0741(11) Uani 1 1 d . . .
F5 F 0.1137(3) 0.32180(14) 0.89664(15) 0.0519(8) Uani 1 1 d . . .
F6 F 0.0894(2) 0.22536(14) 1.09800(12) 0.0397(6) Uani 1 1 d . . .
F7 F 0.3158(3) 0.25835(16) 1.15225(13) 0.0547(8) Uani 1 1 d . . .
F8 F 0.5263(3) 0.26891(17) 1.08388(14) 0.0564(9) Uani 1 1 d . . .
F9 F 0.5057(2) 0.24324(15) 0.95990(12) 0.0436(7) Uani 1 1 d . . .
F10 F 0.2841(2) 0.20431(14) 0.90593(12) 0.0388(7) Uani 1 1 d . . .
C1 C -0.1971(4) 0.1768(2) 0.8479(2) 0.0369(11) Uani 1 1 d . . .
H1 H -0.1387 0.1956 0.8208 0.044 Uiso 1 1 calc R . .
C2 C -0.4756(4) 0.0982(2) 0.8859(2) 0.0388(12) Uani 1 1 d . . .
C3 C -0.4982(4) 0.0833(3) 0.9484(2) 0.0391(12) Uani 1 1 d . . .
H3 H -0.5765 0.0625 0.9566 0.047 Uiso 1 1 calc R . .
C4 C -0.4155(4) 0.0968(2) 0.9976(2) 0.0379(11) Uani 1 1 d . . .
C6 C -0.4431(5) 0.0842(3) 1.0631(2) 0.0469(13) Uani 1 1 d . . .
H6A H -0.3775 0.0552 1.0819 0.070 Uiso 1 1 calc R . .
H6B H -0.5273 0.0636 1.0647 0.070 Uiso 1 1 calc R . .
H6C H -0.4429 0.1254 1.0859 0.070 Uiso 1 1 calc R . .
C11 C 0.1634(4) 0.0657(2) 0.9774(2) 0.0306(10) Uani 1 1 d . . .
H11 H 0.2216 0.0908 1.0028 0.037 Uiso 1 1 calc R . .
C12 C 0.0556(4) -0.0730(2) 0.9027(2) 0.0333(10) Uani 1 1 d . . .
C13 C -0.0640(4) -0.0741(2) 0.8689(2) 0.0324(10) Uani 1 1 d . . .
H13 H -0.0918 -0.1137 0.8498 0.039 Uiso 1 1 calc R . .
C14 C -0.1419(4) -0.0202(2) 0.8625(2) 0.0338(11) Uani 1 1 d . . .
C15 C -0.0012(4) 0.0415(2) 0.9200(2) 0.0301(10) Uani 1 1 d . . .
C16 C -0.2690(5) -0.0237(3) 0.8273(2) 0.0443(13) Uani 1 1 d . . .
H16A H -0.3370 -0.0131 0.8552 0.066 Uiso 1 1 calc R . .
H16B H -0.2823 -0.0677 0.8108 0.066 Uiso 1 1 calc R . .
H16C H -0.2709 0.0075 0.7930 0.066 Uiso 1 1 calc R . .
C20 C -0.0436(4) 0.2845(2) 0.9636(2) 0.0327(10) Uani 1 1 d . . .
C21 C -0.1430(5) 0.3046(2) 0.9993(2) 0.0374(11) Uani 1 1 d . . .
C22 C -0.1789(5) 0.3691(3) 1.0055(2) 0.0452(13) Uani 1 1 d . . .
C23 C -0.1159(6) 0.4161(3) 0.9757(3) 0.0504(14) Uani 1 1 d . . .
C24 C -0.0177(6) 0.4000(3) 0.9388(3) 0.0512(14) Uani 1 1 d . . .
C25 C 0.0166(5) 0.3348(3) 0.9344(2) 0.0413(12) Uani 1 1 d . . .
C30 C 0.1737(4) 0.2134(2) 0.9990(2) 0.0287(10) Uani 1 1 d . . .
C31 C 0.1904(4) 0.2284(2) 1.0614(2) 0.0295(10) Uani 1 1 d . . .
C32 C 0.3069(5) 0.2458(3) 1.0908(2) 0.0400(12) Uani 1 1 d . . .
C33 C 0.4133(4) 0.2510(2) 1.0566(2) 0.0386(12) Uani 1 1 d . . .
C34 C 0.4027(4) 0.2382(2) 0.9943(2) 0.0352(11) Uani 1 1 d . . .
C35 C 0.2853(4) 0.2187(2) 0.9675(2) 0.0317(10) Uani 1 1 d . . .
C5 C -0.2735(4) 0.1440(2) 0.9306(2) 0.0321(10) Uani 1 1 d . . .
C40 C 0.4139(5) 0.2454(3) 0.7806(2) 0.0448(13) Uani 1 1 d . . .
H40A H 0.3647 0.2630 0.8147 0.054 Uiso 1 1 calc R . .
H40B H 0.4619 0.2071 0.7970 0.054 Uiso 1 1 calc R . .
C41 C 0.5092(6) 0.2961(3) 0.7634(3) 0.0534(15) Uani 1 1 d . . .
H41A H 0.4643 0.3330 0.7424 0.064 Uiso 1 1 calc R . .
H41B H 0.5695 0.2773 0.7344 0.064 Uiso 1 1 calc R . .
C42 C 0.5829(6) 0.3199(3) 0.8224(3) 0.0537(15) Uani 1 1 d . . .
H42A H 0.5225 0.3422 0.8491 0.064 Uiso 1 1 calc R . .
H42B H 0.6178 0.2817 0.8456 0.064 Uiso 1 1 calc R . .
C43 C 0.6914(7) 0.3656(4) 0.8101(3) 0.091(3) Uani 1 1 d . . .
H43A H 0.7346 0.3786 0.8496 0.136 Uiso 1 1 calc R . .
H43B H 0.6575 0.4043 0.7884 0.136 Uiso 1 1 calc R . .
H43C H 0.7526 0.3436 0.7844 0.136 Uiso 1 1 calc R . .
C50 C 0.3878(5) 0.1942(3) 0.6752(2) 0.0516(15) Uani 1 1 d . . .
H50A H 0.3230 0.1775 0.6440 0.062 Uiso 1 1 calc R . .
H50B H 0.4350 0.2296 0.6554 0.062 Uiso 1 1 calc R . .
C51 C 0.4805(6) 0.1402(4) 0.6924(3) 0.0643(18) Uani 1 1 d . . .
H51A H 0.4339 0.1051 0.7131 0.077 Uiso 1 1 calc R . .
H51B H 0.5468 0.1571 0.7227 0.077 Uiso 1 1 calc R . .
C52 C 0.5462(7) 0.1113(3) 0.6372(3) 0.0640(17) Uani 1 1 d . . .
H52A H 0.4818 0.0876 0.6107 0.077 Uiso 1 1 calc R . .
H52B H 0.5799 0.1472 0.6123 0.077 Uiso 1 1 calc R . .
C53 C 0.6524(7) 0.0664(4) 0.6551(3) 0.086(2) Uani 1 1 d . . .
H53A H 0.6900 0.0497 0.6177 0.129 Uiso 1 1 calc R . .
H53B H 0.6196 0.0301 0.6790 0.129 Uiso 1 1 calc R . .
H53C H 0.7179 0.0898 0.6805 0.129 Uiso 1 1 calc R . .
C60 C 0.2374(5) 0.1717(3) 0.7594(3) 0.0581(17) Uani 1 1 d . . .
H60A H 0.1962 0.1922 0.7948 0.070 Uiso 1 1 calc R . .
H60B H 0.2939 0.1367 0.7764 0.070 Uiso 1 1 calc R . .
C61 C 0.1335(6) 0.1411(4) 0.7166(3) 0.083(3) Uani 1 1 d . . .
H61A H 0.1728 0.1212 0.6804 0.100 Uiso 1 1 calc R . .
H61B H 0.0729 0.1751 0.7011 0.100 Uiso 1 1 calc R . .
C62 C 0.0606(6) 0.0885(4) 0.7518(3) 0.078(2) Uani 1 1 d . . .
H62A H 0.0346 0.1068 0.7917 0.093 Uiso 1 1 calc R . .
H62B H -0.0181 0.0764 0.7270 0.093 Uiso 1 1 calc R . .
C63 C 0.1383(8) 0.0303(5) 0.7640(4) 0.116(3) Uani 1 1 d . . .
H63A H 0.0894 -0.0012 0.7872 0.174 Uiso 1 1 calc R . .
H63B H 0.2164 0.0422 0.7884 0.174 Uiso 1 1 calc R . .
H63C H 0.1610 0.0110 0.7246 0.174 Uiso 1 1 calc R . .
C70 C 0.2392(6) 0.2796(4) 0.7042(3) 0.0636(17) Uani 1 1 d . . .
H70A H 0.2961 0.3092 0.6823 0.076 Uiso 1 1 calc R . .
H70B H 0.1746 0.2627 0.6731 0.076 Uiso 1 1 calc R . .
C71 C 0.1702(9) 0.3190(5) 0.7516(4) 0.109(3) Uani 1 1 d . . .
H71A H 0.2316 0.3312 0.7861 0.131 Uiso 1 1 calc R . .
H71B H 0.1025 0.2919 0.7689 0.131 Uiso 1 1 calc R . .
C72 C 0.1089(9) 0.3817(6) 0.7227(4) 0.136(5) Uani 1 1 d . . .
H72A H 0.1736 0.4032 0.6979 0.163 Uiso 1 1 calc R . .
H72B H 0.0373 0.3684 0.6936 0.163 Uiso 1 1 calc R . .
C73 C 0.0641(13) 0.4262(7) 0.7617(6) 0.183(6) Uani 1 1 d . . .
H73A H 0.0310 0.4637 0.7379 0.274 Uiso 1 1 calc R . .
H73B H 0.1335 0.4403 0.7910 0.274 Uiso 1 1 calc R . .
H73C H -0.0048 0.4069 0.7847 0.274 Uiso 1 1 calc R . .
H4N H -0.247(4) 0.124(2) 1.0201(15) 0.039(14) Uiso 1 1 d D . .

loop_
_atom_site_aniso_label
_atom_site_aniso_U_11
_atom_site_aniso_U_22
_atom_site_aniso_U_33
_atom_site_aniso_U_23
_atom_site_aniso_U_13
_atom_site_aniso_U_12
Pt 0.01763(10) 0.03980(11) 0.02873(10) -0.00131(8) 0.00016(6) 0.00212(7)
N1 0.0198(18) 0.041(2) 0.033(2) 0.0000(17) -0.0012(16) 0.0017(16)
N2 0.027(2) 0.055(3) 0.036(2) 0.006(2) -0.0013(17) 0.0002(19)
N3 0.0239(19) 0.048(2) 0.031(2) -0.0011(18) -0.0027(16) 0.0038(17)
N4 0.0200(19) 0.047(2) 0.034(2) -0.0029(19) -0.0010(16) 0.0076(17)
N9 0.032(2) 0.094(4) 0.027(2) 0.014(2) 0.0029(18) -0.001(2)
N11 0.0189(17) 0.036(2) 0.028(2) -0.0006(16) 0.0037(15) -0.0004(15)
N12 0.0177(18) 0.047(2) 0.031(2) -0.0035(18) -0.0003(15) 0.0000(16)
N13 0.0176(17) 0.041(2) 0.0274(19) -0.0037(17) 0.0015(14) 0.0019(15)
N14 0.0209(18) 0.044(2) 0.029(2) -0.0029(17) 0.0016(15) -0.0017(16)
O1 0.0290(18) 0.062(2) 0.045(2) -0.0030(18) -0.0098(16) -0.0029(16)
O11 0.0248(16) 0.045(2) 0.0340(18) 0.0006(15) 0.0024(13) 0.0038(14)
F1 0.0305(15) 0.0524(18) 0.0471(17) -0.0029(14) 0.0047(13) 0.0068(13)
F2 0.0511(19) 0.063(2) 0.063(2) -0.0072(17) 0.0093(16) 0.0266(16)
F3 0.100(3) 0.046(2) 0.076(3) 0.0034(18) 0.010(2) 0.0273(19)
F4 0.101(3) 0.048(2) 0.075(3) 0.0131(18) 0.021(2) 0.0046(19)
F5 0.054(2) 0.0523(19) 0.0514(19) 0.0078(14) 0.0200(16) 0.0036(15)
F6 0.0327(15) 0.0499(17) 0.0375(16) -0.0069(13) 0.0103(12) 0.0036(12)
F7 0.0477(18) 0.086(2) 0.0295(16) -0.0155(15) -0.0049(13) -0.0034(16)
F8 0.0281(15) 0.091(3) 0.0490(19) -0.0146(17) -0.0085(13) -0.0073(16)
F9 0.0227(14) 0.0625(19) 0.0460(17) -0.0037(14) 0.0068(12) -0.0033(12)
F10 0.0279(14) 0.0638(19) 0.0251(14) -0.0043(12) 0.0059(11) -0.0012(12)
C1 0.020(2) 0.052(3) 0.038(3) 0.004(2) 0.000(2) 0.003(2)
C2 0.021(2) 0.044(3) 0.050(3) -0.001(2) 0.000(2) 0.004(2)
C3 0.019(2) 0.054(3) 0.045(3) 0.001(2) 0.007(2) 0.003(2)
C4 0.020(2) 0.046(3) 0.048(3) 0.001(2) 0.008(2) 0.007(2)
C6 0.030(3) 0.068(4) 0.043(3) 0.000(3) 0.010(2) 0.003(2)
C11 0.018(2) 0.041(3) 0.033(2) -0.002(2) 0.0007(18) -0.0013(19)
C12 0.027(2) 0.046(3) 0.027(2) -0.002(2) 0.0060(19) 0.003(2)
C13 0.028(2) 0.043(3) 0.027(2) -0.006(2) 0.0033(18) -0.001(2)
C14 0.025(2) 0.050(3) 0.027(2) -0.003(2) 0.0032(18) -0.001(2)
C15 0.021(2) 0.046(3) 0.024(2) -0.001(2) 0.0028(17) 0.0031(19)
C16 0.032(3) 0.055(3) 0.045(3) -0.011(3) -0.008(2) 0.002(2)
C20 0.025(2) 0.040(3) 0.032(3) -0.003(2) -0.0052(19) 0.002(2)
C21 0.029(2) 0.047(3) 0.035(3) -0.001(2) -0.007(2) 0.006(2)
C22 0.043(3) 0.055(3) 0.037(3) -0.007(3) -0.003(2) 0.016(3)
C23 0.061(4) 0.046(3) 0.044(3) 0.003(3) -0.002(3) 0.017(3)
C24 0.064(4) 0.040(3) 0.049(3) 0.001(3) -0.002(3) -0.001(3)
C25 0.039(3) 0.051(3) 0.034(3) -0.001(2) 0.004(2) 0.004(2)
C30 0.019(2) 0.036(2) 0.030(2) 0.000(2) -0.0007(18) 0.0026(18)
C31 0.024(2) 0.036(3) 0.029(2) -0.001(2) 0.0070(18) 0.0039(19)
C32 0.039(3) 0.052(3) 0.029(3) -0.007(2) 0.001(2) 0.005(2)
C33 0.023(2) 0.051(3) 0.041(3) -0.004(2) -0.009(2) -0.003(2)
C34 0.016(2) 0.050(3) 0.040(3) -0.004(2) 0.0039(19) 0.0010(19)
C35 0.030(2) 0.042(3) 0.024(2) -0.003(2) 0.0048(18) 0.004(2)
C5 0.018(2) 0.042(3) 0.036(3) -0.003(2) -0.0018(18) 0.0068(19)
C40 0.036(3) 0.069(4) 0.030(3) 0.013(2) 0.002(2) 0.001(3)
C41 0.048(3) 0.074(4) 0.038(3) 0.011(3) 0.009(3) -0.013(3)
C42 0.052(4) 0.066(4) 0.043(3) 0.006(3) 0.003(3) -0.006(3)
C43 0.093(6) 0.119(7) 0.059(4) 0.013(4) -0.008(4) -0.051(5)
C50 0.040(3) 0.084(4) 0.031(3) 0.007(3) 0.003(2) -0.018(3)
C51 0.050(4) 0.102(5) 0.040(3) -0.001(3) -0.001(3) -0.005(4)
C52 0.081(5) 0.064(4) 0.048(4) -0.005(3) 0.009(3) -0.021(4)
C53 0.087(5) 0.094(6) 0.077(5) -0.036(4) -0.003(4) 0.010(5)
C60 0.034(3) 0.105(5) 0.036(3) 0.030(3) -0.001(2) -0.019(3)
C61 0.049(4) 0.147(7) 0.052(4) 0.048(4) -0.013(3) -0.044(4)
C62 0.043(4) 0.126(7) 0.065(4) 0.039(4) 0.004(3) -0.021(4)
C63 0.082(6) 0.149(9) 0.120(8) 0.005(7) 0.038(6) -0.026(6)
C70 0.051(4) 0.101(5) 0.039(3) 0.024(3) 0.000(3) 0.017(3)
C71 0.096(6) 0.179(10) 0.052(5) 0.018(5) -0.001(4) 0.065(6)
C72 0.125(8) 0.229(12) 0.053(5) 0.004(6) -0.011(5) 0.127(8)
C73 0.177(13) 0.213(14) 0.149(11) 0.000(10) -0.071(10) 0.077(11)

loop_
_atom_type_symbol
_atom_type_description
_atom_type_scat_dispersion_real
_atom_type_scat_dispersion_imag
_atom_type_scat_source
C C 0.0033 0.0016 'International Tables Vol C Tables 4.2.6.8 and 6.1.1.4'
H H 0.0000 0.0000 'International Tables Vol C Tables 4.2.6.8 and 6.1.1.4'
N N 0.0061 0.0033 'International Tables Vol C Tables 4.2.6.8 and 6.1.1.4'
O O 0.0106 0.0060 'International Tables Vol C Tables 4.2.6.8 and 6.1.1.4'
F F 0.0171 0.0103 'International Tables Vol C Tables 4.2.6.8 and 6.1.1.4'
Pt Pt -1.7033 8.3905 'International Tables Vol C Tables 4.2.6.8 and 6.1.1.4'

loop_
_geom_angle_atom_site_label_1
_geom_angle_atom_site_label_2
_geom_angle_atom_site_label_3
_geom_angle
_geom_angle_site_symmetry_1
_geom_angle_site_symmetry_3
_geom_angle_publ_flag
C20 Pt C30 87.87(18) . . ?
C20 Pt N1 89.43(16) . . ?
C30 Pt N1 176.50(16) . . ?
C20 Pt N11 179.14(16) . . ?
C30 Pt N11 91.77(16) . . ?
N1 Pt N11 90.95(14) . . ?
C5 N1 C1 103.2(4) . . ?
C5 N1 Pt 129.1(3) . . ?
C1 N1 Pt 126.6(3) . . ?
C1 N2 N3 101.1(4) . . ?
C5 N3 N2 110.5(4) . . ?
C5 N3 C2 124.7(4) . . ?
N2 N3 C2 124.8(4) . . ?
C5 N4 C4 119.0(4) . . ?
C60 N9 C40 105.5(4) . . ?
C60 N9 C50 111.7(5) . . ?
C40 N9 C50 111.2(4) . . ?
C60 N9 C70 111.7(4) . . ?
C40 N9 C70 109.9(5) . . ?
C50 N9 C70 106.9(4) . . ?
C15 N11 C11 102.7(4) . . ?
C15 N11 Pt 132.2(3) . . ?
C11 N11 Pt 125.0(3) . . ?
C11 N12 N13 101.4(3) . . ?
C15 N13 N12 110.8(3) . . ?
C15 N13 C12 124.4(4) . . ?
N12 N13 C12 124.8(4) . . ?
C15 N14 C14 114.9(4) . . ?
N2 C1 N1 116.1(4) . . ?
O1 C2 C3 129.3(5) . . ?
O1 C2 N3 120.0(5) . . ?
C3 C2 N3 110.7(4) . . ?
C4 C3 C2 124.5(4) . . ?
C3 C4 N4 120.1(5) . . ?
C3 C4 C6 124.1(4) . . ?
N4 C4 C6 115.8(4) . . ?
N12 C11 N11 117.8(4) . . ?
O11 C12 N13 120.8(4) . . ?
O11 C12 C13 128.7(5) . . ?
N13 C12 C13 110.5(4) . . ?
C14 C13 C12 122.7(4) . . ?
N14 C14 C13 124.1(4) . . ?
N14 C14 C16 114.9(4) . . ?
C13 C14 C16 121.1(4) . . ?
N14 C15 N11 129.3(4) . . ?
N14 C15 N13 123.4(4) . . ?
N11 C15 N13 107.3(4) . . ?
C25 C20 C21 113.7(5) . . ?
C25 C20 Pt 124.6(4) . . ?
C21 C20 Pt 121.7(4) . . ?
F1 C21 C22 116.2(4) . . ?
F1 C21 C20 120.1(4) . . ?
C22 C21 C20 123.6(5) . . ?
F2 C22 C23 120.1(5) . . ?
F2 C22 C21 120.1(5) . . ?
C23 C22 C21 119.7(5) . . ?
C22 C23 F3 120.3(5) . . ?
C22 C23 C24 120.1(5) . . ?
F3 C23 C24 119.6(5) . . ?
F4 C24 C23 120.6(5) . . ?
F4 C24 C25 121.0(5) . . ?
C23 C24 C25 118.4(5) . . ?
F5 C25 C20 119.9(5) . . ?
F5 C25 C24 115.6(5) . . ?
C20 C25 C24 124.4(5) . . ?
C31 C30 C35 113.2(4) . . ?
C31 C30 Pt 123.8(3) . . ?
C35 C30 Pt 123.0(3) . . ?
F6 C31 C30 119.7(4) . . ?
F6 C31 C32 115.9(4) . . ?
C30 C31 C32 124.4(4) . . ?
F7 C32 C33 119.9(4) . . ?
F7 C32 C31 120.7(4) . . ?
C33 C32 C31 119.4(4) . . ?
F8 C33 C34 120.4(4) . . ?
F8 C33 C32 120.4(4) . . ?
C34 C33 C32 119.2(4) . . ?
F9 C34 C33 120.2(4) . . ?
F9 C34 C35 120.6(4) . . ?
C33 C34 C35 119.2(4) . . ?
F10 C35 C30 119.8(4) . . ?
F10 C35 C34 115.5(4) . . ?
C30 C35 C34 124.6(4) . . ?
N1 C5 N4 130.1(4) . . ?
N1 C5 N3 109.1(4) . . ?
N4 C5 N3 120.8(4) . . ?
C41 C40 N9 117.0(4) . . ?
C40 C41 C42 109.1(4) . . ?
C43 C42 C41 113.7(5) . . ?
C51 C50 N9 114.4(4) . . ?
C50 C51 C52 113.9(5) . . ?
C53 C52 C51 113.8(6) . . ?
N9 C60 C61 115.1(4) . . ?
C60 C61 C62 110.2(5) . . ?
C63 C62 C61 112.1(6) . . ?
C71 C70 N9 116.3(5) . . ?
C70 C71 C72 112.0(6) . . ?
C73 C72 C71 117.6(8) . . ?

loop_
_geom_bond_atom_site_label_1
_geom_bond_atom_site_label_2
_geom_bond_distance
_geom_bond_site_symmetry_2
_geom_bond_publ_flag
Pt C20 1.995(5) . ?
Pt C30 2.005(4) . ?
Pt N1 2.072(4) . ?
Pt N11 2.096(4) . ?
N1 C5 1.326(6) . ?
N1 C1 1.362(6) . ?
N2 C1 1.313(6) . ?
N2 N3 1.380(5) . ?
N3 C5 1.353(5) . ?
N3 C2 1.428(6) . ?
N4 C5 1.340(6) . ?
N4 C4 1.374(6) . ?
N9 C60 1.515(7) . ?
N9 C40 1.520(6) . ?
N9 C50 1.521(7) . ?
N9 C70 1.529(8) . ?
N11 C15 1.359(6) . ?
N11 C11 1.363(5) . ?
N12 C11 1.289(6) . ?
N12 N13 1.382(5) . ?
N13 C15 1.375(5) . ?
N13 C12 1.408(6) . ?
N14 C15 1.330(5) . ?
N14 C14 1.356(6) . ?
O1 C2 1.222(6) . ?
O11 C12 1.242(5) . ?
F1 C21 1.350(6) . ?
F2 C22 1.348(6) . ?
F3 C23 1.356(6) . ?
F4 C24 1.351(6) . ?
F5 C25 1.363(6) . ?
F6 C31 1.355(5) . ?
F7 C32 1.349(5) . ?
F8 C33 1.345(5) . ?
F9 C34 1.346(5) . ?
F10 C35 1.361(5) . ?
C2 C3 1.416(7) . ?
C3 C4 1.361(6) . ?
C4 C6 1.481(7) . ?
C12 C13 1.415(6) . ?
C13 C14 1.379(6) . ?
C14 C16 1.497(6) . ?
C20 C25 1.381(8) . ?
C20 C21 1.391(7) . ?
C21 C22 1.387(7) . ?
C22 C23 1.353(8) . ?
C23 C24 1.375(8) . ?
C24 C25 1.392(8) . ?
C30 C31 1.383(6) . ?
C30 C35 1.387(6) . ?
C31 C32 1.391(6) . ?
C32 C33 1.373(7) . ?
C33 C34 1.368(7) . ?
C34 C35 1.389(6) . ?
C40 C41 1.502(7) . ?
C41 C42 1.534(8) . ?
C42 C43 1.509(8) . ?
C50 C51 1.508(8) . ?
C51 C52 1.527(8) . ?
C52 C53 1.479(9) . ?
C60 C61 1.525(8) . ?
C61 C62 1.547(8) . ?
C62 C63 1.463(11) . ?
C70 C71 1.518(10) . ?
C71 C72 1.554(11) . ?
C72 C73 1.344(13) . ?

loop_
_platon_squeeze_void_nr
_platon_squeeze_void_average_x
_platon_squeeze_void_average_y
_platon_squeeze_void_average_z
_platon_squeeze_void_volume
_platon_squeeze_void_count_electrons
1 0.000 0.000 0.500 240.9 88.2
2 0.500 0.500 0.000 241.0 87.8
